data_1525443
loop_
_publ_author_name
'Waltersson, K.'

_publ_section_title
;
 The crystal structure of Cs V O F3 (H2 O)0.5
;
_journal_name_full 'Journal of Solid State Chemistry'
_journal_page_first 121
_journal_page_last 131
_journal_volume 28
_journal_year 1979
_chemical_formula_sum 'Cs F3 H O1.5 V'
_chemical_name_systematic 'Cs V O F3 (H2 O)0.5'
_space_group_IT_number 9
_symmetry_space_group_name_Hall 'C -2yc'
_symmetry_space_group_name_H-M 'C 1 c 1'
_cell_angle_alpha 90
_cell_angle_beta 116.75
_cell_angle_gamma 90
_cell_formula_units_Z 8
_cell_length_a 7.71
_cell_length_b 19.474
_cell_length_c 7.216
_cell_volume 967.492
_citation_journal_id_ASTM JSSCBI
_cod_data_source_file Waltersson_JSSCBI_1979_263.cif
_cod_data_source_block H1Cs1F3O1.5V1
_cod_original_cell_volume 967.4918
_cod_original_formula_sum 'H1 Cs1 F3 O1.5 V1'
_cod_database_code 1525443

loop_
_symmetry_equiv_pos_as_xyz
x,y,z
x,-y,z+1/2
x+1/2,y+1/2,z
x+1/2,-y+1/2,z+1/2

loop_
_atom_site_label
_atom_site_type_symbol
_atom_site_fract_x
_atom_site_fract_y
_atom_site_fract_z
_atom_site_occupancy
_atom_site_U_iso_or_equiv
F3 F-1 0.0666 0.08944 0.38804 1 0.0
F2 F-1 0.39443 0.03874 0.51518 1 0.0
O3 O-2 0.3495 0.27942 0.0061 1 0.0
O1 O-2 0.063 0.3577 0.2963 1 0.0
F4 F-1 0.26068 0.0812 0.80425 1 0.0
Cs1 Cs+1 0 0.18897 0 1 0.0
V2 V+4 0.1159 -0.00175 0.31806 1 0.0
O2 O-2 0.39712 0.47268 0.19024 1 0.0
F6 F-1 0.2152 0.20734 0.6288 1 0.0
F5 F-1 0.36608 0.16862 0.3867 1 0.0
F1 F-1 0.15327 0.03825 0.09091 1 0.0
Cs2 Cs+1 0.11663 0.58784 0.25694 1 0.0
V1 V+4 0.3521 0.12816 0.61625 1 0.0
